data_4083346
loop_
_publ_author_name
'Ro\,sca, Sorin-Claudiu'
'Roisnel, Thierry'
'Dorcet, Vincent'
'Carpentier, Jean-Fran\,cois'
'Sarazin, Yann'

_publ_section_title
;
 Potassium and Well-Defined Neutral and Cationic Calcium Fluoroalkoxide
 Complexes: Structural Features and Reactivity
;
_journal_issue 20
_journal_name_full Organometallics
_journal_page_first 5630
_journal_paper_doi 10.1021/om500343w
_journal_volume 33
_journal_year 2014
_chemical_absolute_configuration ad
_chemical_compound_source 'synthesis as described'
_chemical_formula_moiety 'C28 H44 F12 K2 N2 O10'
_chemical_formula_sum 'C28 H44 F12 K2 N2 O10'
_chemical_formula_weight 874.85
_chemical_name_systematic
;
 ?
;
_space_group_IT_number 19
_symmetry_cell_setting orthorhombic
_symmetry_Int_Tables_number 19
_symmetry_space_group_name_Hall 'P 2ac 2ab'
_symmetry_space_group_name_H-M 'P 21 21 21'
_atom_sites_solution_hydrogens geom
_atom_sites_solution_primary direct
_atom_sites_solution_secondary difmap
_audit_conform_dict_location ftp://ftp.iucr.org/pub/cif_core.dic
_audit_conform_dict_name cif_core.dic
_audit_conform_dict_version 2.4
_audit_creation_date 2012-01-31T14:38:18-00:00
_audit_creation_method 'WinGX routine CIF_UPDATE'
_cell_angle_alpha 90
_cell_angle_beta 90
_cell_angle_gamma 90
_cell_formula_units_Z 4
_cell_length_a 11.9742(2)
_cell_length_b 16.6795(4)
_cell_length_c 18.8420(5)
_cell_measurement_reflns_used 6512
_cell_measurement_temperature 150(2)
_cell_measurement_theta_max 27.23
_cell_measurement_theta_min 2.48
_cell_measurement_wavelength 0.71073
_cell_volume 3763.19(15)
_computing_cell_refinement 'Bruker APEX2 (Bruker, 2006)'
_computing_data_collection 'Bruker APEX2 (Bruker, 2006)'
_computing_data_reduction 'Bruker APEX2 (Bruker, 2006)'
_computing_molecular_graphics 'Ortep-3 for Windows (Farrugia, 1997)'
_computing_publication_material
;
           WinGX publication routines (Farrugia, 1999),
           CRYSCAL (T. Roisnel, local program)
;
_computing_structure_refinement 'SHELXL-97 (Sheldrick, 1997)'
_computing_structure_solution 'SIR97 (Altomare et al., 1999)'
_diffrn_ambient_temperature 150(2)
_diffrn_detector 'CCD plate'
_diffrn_measured_fraction_theta_full 0.994
_diffrn_measured_fraction_theta_max 0.994
_diffrn_measurement_device_type 'APEXII, Bruker-AXS'
_diffrn_measurement_method 'CCD rotation images, thin slices'
_diffrn_radiation_monochromator graphite
_diffrn_radiation_probe x-ray
_diffrn_radiation_type MoK\a
_diffrn_radiation_wavelength 0.71073
_diffrn_reflns_av_R_equivalents 0.037
_diffrn_reflns_av_unetI/netI 0.0539
_diffrn_reflns_limit_h_max 15
_diffrn_reflns_limit_h_min -10
_diffrn_reflns_limit_k_max 21
_diffrn_reflns_limit_k_min -21
_diffrn_reflns_limit_l_max 13
_diffrn_reflns_limit_l_min -24
_diffrn_reflns_number 16163
_diffrn_reflns_theta_full 27.48
_diffrn_reflns_theta_max 27.48
_diffrn_reflns_theta_min 3.47
_exptl_absorpt_coefficient_mu 0.365
_exptl_absorpt_correction_T_max 0.936
_exptl_absorpt_correction_T_min 0.830
_exptl_absorpt_correction_type multi-scan
_exptl_absorpt_process_details
;
  [Sheldrick, G.M. (2002). SADABS Bruker AXS Inc., Madison, Wisconsin, USA]
;
_exptl_crystal_colour colourless
_exptl_crystal_density_diffrn 1.544
_exptl_crystal_density_method 'not measured'
_exptl_crystal_description prism
_exptl_crystal_F_000 1808
_exptl_crystal_size_max 0.43
_exptl_crystal_size_mid 0.29
_exptl_crystal_size_min 0.18
_refine_diff_density_max 0.705
_refine_diff_density_min -0.384
_refine_diff_density_rms 0.049
_refine_ls_abs_structure_details 'Flack H D (1983), Acta Cryst. A39, 876-881'
_refine_ls_abs_structure_Flack -0.01(3)
_refine_ls_extinction_method none
_refine_ls_goodness_of_fit_ref 1.027
_refine_ls_hydrogen_treatment constr
_refine_ls_matrix_type full
_refine_ls_number_parameters 487
_refine_ls_number_reflns 8599
_refine_ls_number_restraints 0
_refine_ls_restrained_S_all 1.027
_refine_ls_R_factor_all 0.0461
_refine_ls_R_factor_gt 0.0387
_refine_ls_shift/su_max 0.032
_refine_ls_shift/su_mean 0.002
_refine_ls_structure_factor_coef Fsqd
_refine_ls_weighting_details 'calc w=1/[\s^2^(Fo^2^)+(0.0388P)^2^+0.4160P] where P=(Fo^2^+2Fc^2^)/3'
_refine_ls_weighting_scheme calc
_refine_ls_wR_factor_gt 0.0876
_refine_ls_wR_factor_ref 0.0919
_reflns_number_gt 7623
_reflns_number_total 8599
_reflns_threshold_expression >2sigma(I)
_cod_data_source_file om500343w_si_003.cif
_cod_data_source_block {RO0}K
_cod_database_code 4083346

loop_
_symmetry_equiv_pos_as_xyz
'x, y, z'
'-x+1/2, -y, z+1/2'
'x+1/2, -y+1/2, -z'
'-x, y+1/2, -z+1/2'

loop_
_atom_site_label
_atom_site_type_symbol
_atom_site_fract_x
_atom_site_fract_y
_atom_site_fract_z
_atom_site_U_iso_or_equiv
_atom_site_adp_type
_atom_site_occupancy
_atom_site_symmetry_multiplicity
_atom_site_calc_flag
_atom_site_refinement_flags
K1 K 0.76326(4) 0.19509(3) 0.73506(3) 0.02312(11) Uani 1 1 d .
N1 N 0.86557(15) 0.23236(11) 0.59020(10) 0.0227(4) Uani 1 1 d .
C2 C 0.86606(19) 0.32029(14) 0.58555(13) 0.0274(5) Uani 1 1 d .
H2A H 0.7935 0.3386 0.5662 0.033 Uiso 1 1 calc R
H2B H 0.9253 0.3373 0.5521 0.033 Uiso 1 1 calc R
C3 C 0.88551(17) 0.35962(14) 0.65594(13) 0.0265(5) Uani 1 1 d .
H3A H 0.9447 0.3309 0.6824 0.032 Uiso 1 1 calc R
H3B H 0.9096 0.4159 0.6491 0.032 Uiso 1 1 calc R
O4 O 0.78298(12) 0.35706(9) 0.69447(9) 0.0257(3) Uani 1 1 d .
C5 C 0.78624(19) 0.40487(16) 0.75657(13) 0.0341(6) Uani 1 1 d .
H5A H 0.8134 0.4594 0.745 0.041 Uiso 1 1 calc R
H5B H 0.8376 0.3809 0.7918 0.041 Uiso 1 1 calc R
C6 C 0.6708(2) 0.40908(16) 0.78622(15) 0.0375(6) Uani 1 1 d .
H6A H 0.6678 0.45 0.8242 0.045 Uiso 1 1 calc R
H6B H 0.6178 0.4251 0.7484 0.045 Uiso 1 1 calc R
O7 O 0.63921(14) 0.33288(12) 0.81425(9) 0.0359(4) Uani 1 1 d .
C8 C 0.5217(2) 0.31937(18) 0.81289(14) 0.0373(6) Uani 1 1 d .
H8A H 0.4826 0.3705 0.8226 0.045 Uiso 1 1 calc R
H8B H 0.5017 0.281 0.8509 0.045 Uiso 1 1 calc R
C9 C 0.4833(2) 0.28702(17) 0.74317(14) 0.0364(6) Uani 1 1 d .
H9A H 0.4007 0.2857 0.7413 0.044 Uiso 1 1 calc R
H9B H 0.5108 0.3212 0.7039 0.044 Uiso 1 1 calc R
O10 O 0.52755(13) 0.20797(12) 0.73696(11) 0.0440(5) Uani 1 1 d .
C11 C 0.4833(2) 0.1585(2) 0.68269(18) 0.0541(8) Uani 1 1 d .
H11A H 0.4007 0.1599 0.6853 0.065 Uiso 1 1 calc R
H11B H 0.5074 0.1026 0.6911 0.065 Uiso 1 1 calc R
C12 C 0.5182(2) 0.1828(2) 0.61156(16) 0.0538(8) Uani 1 1 d .
H12A H 0.4799 0.1494 0.5756 0.065 Uiso 1 1 calc R
H12B H 0.4975 0.2395 0.6032 0.065 Uiso 1 1 calc R
O13 O 0.63772(14) 0.17332(13) 0.60515(10) 0.0420(5) Uani 1 1 d .
C14 C 0.6748(2) 0.20842(17) 0.54136(13) 0.0360(6) Uani 1 1 d .
H14A H 0.6575 0.2665 0.5416 0.043 Uiso 1 1 calc R
H14B H 0.6353 0.1837 0.5007 0.043 Uiso 1 1 calc R
C15 C 0.79935(19) 0.19649(16) 0.53293(12) 0.0306(5) Uani 1 1 d .
H15A H 0.8153 0.1383 0.531 0.037 Uiso 1 1 calc R
H15B H 0.8231 0.2201 0.4872 0.037 Uiso 1 1 calc R
C16 C 0.98132(18) 0.20183(14) 0.58883(12) 0.0264(5) Uani 1 1 d .
H16A H 1.0329 0.2482 0.5882 0.032 Uiso 1 1 calc R
H16B H 0.9925 0.1718 0.5441 0.032 Uiso 1 1 calc R
C17 C 1.01388(17) 0.14636(12) 0.65205(12) 0.0215(4) Uani 1 1 d .
O18 O 0.98775(12) 0.17532(9) 0.71644(8) 0.0218(3) Uani 1 1 d .
C19 C 1.14312(18) 0.13861(14) 0.64531(13) 0.0285(5) Uani 1 1 d .
F20 F 1.19307(11) 0.20976(8) 0.65343(9) 0.0367(3) Uani 1 1 d .
F21 F 1.17975(12) 0.11024(11) 0.58200(9) 0.0474(4) Uani 1 1 d .
F22 F 1.18834(11) 0.09082(9) 0.69506(9) 0.0407(4) Uani 1 1 d .
C23 C 0.96209(19) 0.06231(14) 0.64260(13) 0.0292(5) Uani 1 1 d .
F24 F 0.85088(11) 0.06518(9) 0.64584(8) 0.0354(3) Uani 1 1 d .
F25 F 0.98634(15) 0.02646(10) 0.58014(9) 0.0526(4) Uani 1 1 d .
F26 F 0.99376(12) 0.01077(8) 0.69384(9) 0.0420(4) Uani 1 1 d .
K2 K 0.98586(3) 0.10020(3) 0.84014(2) 0.02203(10) Uani 1 1 d .
N31 N 0.83801(16) 0.07298(12) 0.96648(11) 0.0279(4) Uani 1 1 d .
C32 C 0.8173(2) 0.15466(16) 0.99368(14) 0.0374(6) Uani 1 1 d .
H32A H 0.886 0.1746 1.017 0.045 Uiso 1 1 calc R
H32B H 0.7578 0.1523 1.0301 0.045 Uiso 1 1 calc R
C33 C 0.7830(2) 0.21336(15) 0.93628(14) 0.0349(6) Uani 1 1 d .
H33A H 0.7223 0.1894 0.9076 0.042 Uiso 1 1 calc R
H33B H 0.7535 0.2627 0.9587 0.042 Uiso 1 1 calc R
O34 O 0.87425(14) 0.23400(10) 0.89062(10) 0.0317(4) Uani 1 1 d .
C35 C 0.9405(2) 0.29892(16) 0.91626(15) 0.0362(6) Uani 1 1 d .
H35A H 0.9627 0.2889 0.9661 0.043 Uiso 1 1 calc R
H35B H 0.8971 0.3494 0.9145 0.043 Uiso 1 1 calc R
C36 C 1.0416(2) 0.30570(16) 0.87055(15) 0.0345(6) Uani 1 1 d .
H36A H 1.0202 0.3033 0.8199 0.041 Uiso 1 1 calc R
H36B H 1.0798 0.3574 0.8794 0.041 Uiso 1 1 calc R
O37 O 1.11457(13) 0.24040(10) 0.88757(9) 0.0292(4) Uani 1 1 d .
C38 C 1.2039(2) 0.23405(14) 0.83822(14) 0.0311(5) Uani 1 1 d .
H38A H 1.2448 0.2855 0.8354 0.037 Uiso 1 1 calc R
H38B H 1.1745 0.2212 0.7905 0.037 Uiso 1 1 calc R
C39 C 1.2807(2) 0.16883(15) 0.86288(15) 0.0335(6) Uani 1 1 d .
H39A H 1.348 0.1674 0.8324 0.04 Uiso 1 1 calc R
H39B H 1.3048 0.1797 0.9122 0.04 Uiso 1 1 calc R
O40 O 1.22503(13) 0.09334(10) 0.85981(9) 0.0312(4) Uani 1 1 d .
C41 C 1.26078(19) 0.03801(15) 0.91275(15) 0.0335(6) Uani 1 1 d .
H41A H 1.3414 0.0461 0.9221 0.04 Uiso 1 1 calc R
H41B H 1.2505 -0.0173 0.8949 0.04 Uiso 1 1 calc R
C42 C 1.1974(2) 0.04788(16) 0.98033(15) 0.0360(6) Uani 1 1 d .
H42A H 1.2276 0.0111 1.0168 0.043 Uiso 1 1 calc R
H42B H 1.2055 0.1035 0.9979 0.043 Uiso 1 1 calc R
O43 O 1.08191(13) 0.03051(10) 0.96828(9) 0.0298(4) Uani 1 1 d .
C44 C 1.0183(2) 0.04575(17) 1.03026(13) 0.0381(6) Uani 1 1 d .
H44A H 1.0237 0.1033 1.0426 0.046 Uiso 1 1 calc R
H44B H 1.0492 0.0144 1.0703 0.046 Uiso 1 1 calc R
C45 C 0.8973(2) 0.02351(17) 1.01924(13) 0.0347(6) Uani 1 1 d .
H45A H 0.8934 -0.0333 1.0041 0.042 Uiso 1 1 calc R
H45B H 0.8578 0.028 1.0652 0.042 Uiso 1 1 calc R
C46 C 0.73274(19) 0.03450(16) 0.94519(13) 0.0304(5) Uani 1 1 d .
H46A H 0.6696 0.0681 0.9614 0.036 Uiso 1 1 calc R
H46B H 0.7267 -0.0181 0.9693 0.036 Uiso 1 1 calc R
C47 C 0.72224(17) 0.02123(14) 0.86242(13) 0.0255(5) Uani 1 1 d .
O48 O 0.76488(12) 0.07940(10) 0.82303(8) 0.0279(4) Uani 1 1 d .
C49 C 0.77729(19) -0.05993(15) 0.84383(13) 0.0296(5) Uani 1 1 d .
F50 F 0.88604(11) -0.05812(9) 0.86237(9) 0.0412(4) Uani 1 1 d .
F51 F 0.73398(13) -0.12405(9) 0.87676(8) 0.0440(4) Uani 1 1 d .
F52 F 0.77533(14) -0.07665(10) 0.77457(8) 0.0475(4) Uani 1 1 d .
C53 C 0.59501(19) 0.01275(17) 0.84823(17) 0.0410(7) Uani 1 1 d .
F54 F 0.54217(12) -0.04185(11) 0.88902(10) 0.0544(5) Uani 1 1 d .
F55 F 0.57269(13) -0.00752(13) 0.78050(10) 0.0606(5) Uani 1 1 d .
F56 F 0.54262(12) 0.08262(11) 0.86014(11) 0.0601(5) Uani 1 1 d .

loop_
_atom_site_aniso_label
_atom_site_aniso_U_11
_atom_site_aniso_U_22
_atom_site_aniso_U_33
_atom_site_aniso_U_23
_atom_site_aniso_U_13
_atom_site_aniso_U_12
K1 0.01909(19) 0.0227(2) 0.0275(2) 0.0045(2) -0.00016(18) 0.00151(18)
N1 0.0269(9) 0.0205(9) 0.0205(10) 0.0014(8) -0.0015(8) 0.0029(7)
C2 0.0313(11) 0.0217(12) 0.0291(13) 0.0070(10) 0.0034(10) 0.0050(9)
C3 0.0219(9) 0.0230(11) 0.0345(13) 0.0016(10) 0.0020(9) -0.0015(9)
O4 0.0222(7) 0.0231(8) 0.0318(9) -0.0074(7) 0.0020(6) -0.0051(6)
C5 0.0331(11) 0.0315(13) 0.0378(14) -0.0109(11) -0.0015(11) -0.0065(10)
C6 0.0427(14) 0.0292(13) 0.0406(15) -0.0097(12) 0.0075(12) -0.0003(11)
O7 0.0315(8) 0.0431(11) 0.0331(10) 0.0019(8) -0.0020(8) -0.0043(8)
C8 0.0280(11) 0.0499(17) 0.0340(14) -0.0033(12) 0.0086(11) -0.0018(12)
C9 0.0229(10) 0.0530(16) 0.0335(14) 0.0019(12) -0.0020(10) 0.0039(11)
O10 0.0238(8) 0.0524(12) 0.0558(12) -0.0164(10) -0.0021(8) -0.0007(8)
C11 0.0340(14) 0.060(2) 0.068(2) -0.0086(17) -0.0039(14) -0.0093(14)
C12 0.0345(13) 0.081(2) 0.0455(17) -0.0051(16) -0.0161(13) -0.0115(16)
O13 0.0293(8) 0.0685(14) 0.0282(10) 0.0000(9) -0.0074(7) -0.0064(9)
C14 0.0372(13) 0.0444(16) 0.0263(13) -0.0002(11) -0.0123(11) 0.0053(12)
C15 0.0374(12) 0.0349(13) 0.0194(11) 0.0002(10) -0.0062(10) 0.0063(11)
C16 0.0270(10) 0.0267(12) 0.0255(12) 0.0018(9) 0.0061(9) 0.0050(10)
C17 0.0217(9) 0.0185(10) 0.0242(11) 0.0027(9) 0.0010(9) 0.0030(8)
O18 0.0213(7) 0.0226(8) 0.0216(8) 0.0010(6) 0.0019(6) 0.0003(6)
C19 0.0265(11) 0.0247(12) 0.0344(14) 0.0027(10) 0.0043(10) 0.0056(9)
F20 0.0240(6) 0.0316(8) 0.0545(10) 0.0078(7) 0.0025(7) -0.0046(6)
F21 0.0355(7) 0.0601(11) 0.0465(9) -0.0120(9) 0.0136(7) 0.0140(8)
F22 0.0278(6) 0.0354(8) 0.0589(10) 0.0177(8) -0.0062(7) 0.0060(6)
C23 0.0311(11) 0.0221(12) 0.0344(14) -0.0012(10) 0.0002(10) 0.0004(9)
F24 0.0302(7) 0.0300(7) 0.0459(9) 0.0045(7) -0.0071(6) -0.0083(6)
F25 0.0702(11) 0.0365(9) 0.0512(10) -0.0203(8) 0.0123(9) -0.0087(9)
F26 0.0401(8) 0.0237(7) 0.0621(10) 0.0158(7) -0.0107(8) -0.0016(6)
K2 0.01889(19) 0.0248(2) 0.0224(2) 0.00080(19) -0.00177(18) 0.00121(18)
N31 0.0319(10) 0.0269(10) 0.0249(10) -0.0004(8) 0.0030(8) 0.0010(8)
C32 0.0479(14) 0.0360(14) 0.0282(14) -0.0053(11) 0.0115(12) 0.0001(12)
C33 0.0340(12) 0.0300(13) 0.0407(15) -0.0055(11) 0.0136(11) 0.0070(10)
O34 0.0326(8) 0.0252(9) 0.0372(10) -0.0034(8) 0.0072(8) 0.0036(7)
C35 0.0398(13) 0.0233(13) 0.0454(16) -0.0036(12) 0.0039(12) 0.0034(11)
C36 0.0355(12) 0.0234(12) 0.0444(15) 0.0022(11) -0.0023(11) 0.0038(10)
O37 0.0293(8) 0.0265(9) 0.0317(9) 0.0030(7) 0.0003(7) 0.0021(7)
C38 0.0312(11) 0.0247(12) 0.0373(14) 0.0024(11) 0.0018(11) 0.0006(9)
C39 0.0280(11) 0.0285(12) 0.0439(15) -0.0015(11) -0.0024(11) -0.0027(10)
O40 0.0276(7) 0.0253(8) 0.0407(10) -0.0016(7) -0.0063(7) -0.0024(7)
C41 0.0254(11) 0.0232(12) 0.0519(16) 0.0018(11) -0.0095(11) 0.0024(9)
C42 0.0336(12) 0.0325(14) 0.0421(15) 0.0022(12) -0.0167(12) -0.0010(11)
O43 0.0305(8) 0.0306(9) 0.0281(9) -0.0032(7) -0.0067(7) -0.0016(7)
C44 0.0470(14) 0.0430(15) 0.0243(12) 0.0000(11) -0.0077(12) -0.0014(13)
C45 0.0432(13) 0.0393(15) 0.0216(13) 0.0044(11) 0.0007(11) -0.0021(12)
C46 0.0275(10) 0.0327(13) 0.0310(13) 0.0027(10) 0.0087(10) -0.0025(10)
C47 0.0173(9) 0.0268(12) 0.0324(12) 0.0064(10) 0.0007(9) -0.0019(9)
O48 0.0214(7) 0.0316(9) 0.0305(9) 0.0091(7) -0.0014(7) -0.0034(7)
C49 0.0303(11) 0.0287(12) 0.0298(12) 0.0037(10) 0.0000(11) -0.0043(10)
F50 0.0266(7) 0.0394(9) 0.0576(10) -0.0069(8) -0.0005(7) 0.0098(6)
F51 0.0538(9) 0.0250(7) 0.0533(10) 0.0083(7) 0.0111(8) -0.0011(7)
F52 0.0636(10) 0.0438(9) 0.0350(9) -0.0072(7) 0.0032(8) -0.0025(8)
C53 0.0220(11) 0.0437(16) 0.0572(19) 0.0115(14) -0.0043(12) -0.0051(11)
F54 0.0253(7) 0.0566(11) 0.0814(13) 0.0222(10) 0.0049(8) -0.0120(7)
F55 0.0366(8) 0.0833(14) 0.0619(12) 0.0151(11) -0.0216(8) -0.0200(9)
F56 0.0237(7) 0.0587(11) 0.0979(15) 0.0234(11) 0.0032(8) 0.0112(7)

loop_
_atom_type_symbol
_atom_type_description
_atom_type_scat_dispersion_real
_atom_type_scat_dispersion_imag
_atom_type_scat_source
C C 0.0033 0.0016 'International Tables Vol C Tables 4.2.6.8 and 6.1.1.4'
H H 0 0 'International Tables Vol C Tables 4.2.6.8 and 6.1.1.4'
N N 0.0061 0.0033 'International Tables Vol C Tables 4.2.6.8 and 6.1.1.4'
F F 0.0171 0.0103 'International Tables Vol C Tables 4.2.6.8 and 6.1.1.4'
K K 0.2009 0.2494 'International Tables Vol C Tables 4.2.6.8 and 6.1.1.4'
O O 0.0106 0.006 'International Tables Vol C Tables 4.2.6.8 and 6.1.1.4'

loop_
_geom_angle_atom_site_label_1
_geom_angle_atom_site_label_2
_geom_angle_atom_site_label_3
_geom_angle
O48 K1 O18 89.12(5)
O48 K1 O4 154.62(5)
O18 K1 O4 89.91(4)
O48 K1 O10 93.27(6)
O18 K1 O10 172.84(6)
O4 K1 O10 90.81(5)
O48 K1 O13 117.37(6)
O18 K1 O13 112.79(5)
O4 K1 O13 86.23(5)
O10 K1 O13 60.17(6)
O48 K1 F24 79.08(5)
O18 K1 F24 59.05(4)
O4 K1 F24 121.48(4)
O10 K1 F24 114.80(5)
O13 K1 F24 66.98(5)
O48 K1 N1 137.16(5)
O18 K1 N1 61.00(5)
O4 K1 N1 61.89(5)
O10 K1 N1 113.30(6)
O13 K1 N1 58.57(5)
F24 K1 N1 59.70(5)
O48 K1 O7 104.54(5)
O18 K1 O7 128.29(5)
O4 K1 O7 57.51(5)
O10 K1 O7 57.51(5)
O13 K1 O7 104.46(5)
F24 K1 O7 171.30(4)
N1 K1 O7 117.95(5)
O48 K1 O34 64.23(5)
O18 K1 O34 74.93(4)
O4 K1 O34 91.08(5)
O10 K1 O34 112.17(5)
O13 K1 O34 171.78(5)
F24 K1 O34 120.82(4)
N1 K1 O34 126.51(5)
O7 K1 O34 67.65(4)
O48 K1 C3 151.87(5)
O18 K1 C3 67.84(5)
O4 K1 C3 23.69(5)
O10 K1 C3 111.60(6)
O13 K1 C3 87.40(6)
F24 K1 C3 100.83(5)
N1 K1 C3 44.10(5)
O7 K1 C3 79.78(5)
O34 K1 C3 93.25(5)
O48 K1 C17 96.26(5)
O18 K1 C17 20.82(5)
O4 K1 C17 91.70(5)
O10 K1 C17 152.02(6)
O13 K1 C17 92.20(5)
F24 K1 C17 42.46(4)
N1 K1 C17 45.60(5)
O7 K1 C17 142.96(5)
O34 K1 C17 95.64(5)
C3 K1 C17 68.01(5)
O48 K1 C5 132.52(6)
O18 K1 C5 93.30(5)
O4 K1 C5 22.34(5)
O10 K1 C5 90.06(6)
O13 K1 C5 105.16(6)
F24 K1 C5 140.23(5)
N1 K1 C5 82.51(6)
O7 K1 C5 41.58(5)
O34 K1 C5 70.75(5)
C3 K1 C5 39.52(6)
C17 K1 C5 102.45(5)
C15 N1 C2 111.44(19)
C15 N1 C16 110.72(18)
C2 N1 C16 109.84(18)
C15 N1 K1 110.94(14)
C2 N1 K1 104.95(13)
C16 N1 K1 108.77(13)
N1 C2 C3 112.64(19)
N1 C2 H2A 109.1
C3 C2 H2A 109.1
N1 C2 H2B 109.1
C3 C2 H2B 109.1
H2A C2 H2B 107.8
O4 C3 C2 107.68(18)
O4 C3 K1 52.49(10)
C2 C3 K1 88.18(13)
O4 C3 H3A 110.2
C2 C3 H3A 110.2
K1 C3 H3A 72.6
O4 C3 H3B 110.2
C2 C3 H3B 110.2
K1 C3 H3B 159.1
H3A C3 H3B 108.5
C5 O4 C3 112.32(16)
C5 O4 K1 108.53(14)
C3 O4 K1 103.82(12)
O4 C5 C6 108.06(18)
O4 C5 K1 49.13(11)
C6 C5 K1 90.99(15)
O4 C5 H5A 110.1
C6 C5 H5A 110.1
K1 C5 H5A 155.5
O4 C5 H5B 110.1
C6 C5 H5B 110.1
K1 C5 H5B 74
H5A C5 H5B 108.4
O7 C6 C5 110.0(2)
O7 C6 H6A 109.7
C5 C6 H6A 109.7
O7 C6 H6B 109.7
C5 C6 H6B 109.7
H6A C6 H6B 108.2
C8 O7 C6 113.3(2)
C8 O7 K1 110.20(15)
C6 O7 K1 110.69(13)
O7 C8 C9 112.2(2)
O7 C8 H8A 109.2
C9 C8 H8A 109.2
O7 C8 H8B 109.2
C9 C8 H8B 109.2
H8A C8 H8B 107.9
O10 C9 C8 107.0(2)
O10 C9 H9A 110.3
C8 C9 H9A 110.3
O10 C9 H9B 110.3
C8 C9 H9B 110.3
H9A C9 H9B 108.6
C11 O10 C9 117.3(2)
C11 O10 K1 108.65(16)
C9 O10 K1 116.21(14)
O10 C11 C12 113.2(3)
O10 C11 H11A 108.9
C12 C11 H11A 108.9
O10 C11 H11B 108.9
C12 C11 H11B 108.9
H11A C11 H11B 107.8
O13 C12 C11 109.2(2)
O13 C12 H12A 109.8
C11 C12 H12A 109.8
O13 C12 H12B 109.8
C11 C12 H12B 109.8
H12A C12 H12B 108.3
C14 O13 C12 109.8(2)
C14 O13 K1 120.36(14)
C12 O13 K1 115.45(15)
O13 C14 C15 110.2(2)
O13 C14 H14A 109.6
C15 C14 H14A 109.6
O13 C14 H14B 109.6
C15 C14 H14B 109.6
H14A C14 H14B 108.1
N1 C15 C14 113.7(2)
N1 C15 H15A 108.8
C14 C15 H15A 108.8
N1 C15 H15B 108.8
C14 C15 H15B 108.8
H15A C15 H15B 107.7
N1 C16 C17 115.23(18)
N1 C16 H16A 108.5
C17 C16 H16A 108.5
N1 C16 H16B 108.5
C17 C16 H16B 108.5
H16A C16 H16B 107.5
O18 C17 C23 109.71(18)
O18 C17 C19 109.57(18)
C23 C17 C19 108.32(18)
O18 C17 C16 114.77(17)
C23 C17 C16 110.53(18)
C19 C17 C16 103.63(17)
O18 C17 K1 46.29(9)
C23 C17 K1 85.26(12)
C19 C17 K1 155.84(15)
C16 C17 K1 89.38(11)
C17 O18 K2 128.86(12)
C17 O18 K1 112.88(12)
K2 O18 K1 86.31(4)
F20 C19 F22 105.44(19)
F20 C19 F21 105.40(19)
F22 C19 F21 106.03(18)
F20 C19 C17 111.17(18)
F22 C19 C17 113.11(19)
F21 C19 C17 114.95(19)
F24 C23 F26 105.73(19)
F24 C23 F25 105.7(2)
F26 C23 F25 106.33(19)
F24 C23 C17 111.31(18)
F26 C23 C17 112.58(19)
F25 C23 C17 114.6(2)
C23 F24 K1 114.16(13)
C23 F26 K2 108.53(13)
O18 K2 O48 87.93(5)
O18 K2 O34 85.70(5)
O48 K2 O34 70.74(5)
O18 K2 O40 97.08(5)
O48 K2 O40 170.31(5)
O34 K2 O40 117.77(5)
O18 K2 O43 156.15(5)
O48 K2 O43 115.85(5)
O34 K2 O43 103.13(5)
O40 K2 O43 59.15(5)
O18 K2 F50 123.81(5)
O48 K2 F50 59.94(5)
O34 K2 F50 118.72(5)
O40 K2 F50 110.51(4)
O43 K2 F50 71.53(5)
O18 K2 O37 83.49(5)
O48 K2 O37 130.93(5)
O34 K2 O37 60.50(5)
O40 K2 O37 58.20(5)
O43 K2 O37 81.87(5)
F50 K2 O37 152.58(5)
O18 K2 N31 140.83(5)
O48 K2 N31 59.66(5)
O34 K2 N31 64.21(5)
O40 K2 N31 118.48(5)
O43 K2 N31 61.03(5)
F50 K2 N31 60.62(5)
O37 K2 N31 100.86(5)
O18 K2 F26 56.68(4)
O48 K2 F26 82.12(5)
O34 K2 F26 134.41(5)
O40 K2 F26 93.67(4)
O43 K2 F26 121.76(4)
F50 K2 F26 73.09(4)
O37 K2 F26 129.04(5)
N31 K2 F26 130.03(5)
O18 K2 C38 71.13(5)
O48 K2 C38 146.17(6)
O34 K2 C38 81.18(6)
O40 K2 C38 43.44(5)
O43 K2 C38 88.17(5)
F50 K2 C38 153.84(5)
O37 K2 C38 24.20(5)
N31 K2 C38 123.71(6)
F26 K2 C38 106.08(5)
O18 K2 C47 107.23(5)
O48 K2 C47 20.54(5)
O34 K2 C47 79.87(5)
O40 K2 C47 151.28(5)
O43 K2 C47 96.20(5)
F50 K2 C47 42.62(5)
O37 K2 C47 138.35(5)
N31 K2 C47 45.99(6)
F26 K2 C47 87.30(5)
C38 K2 C47 161.06(6)
O18 K2 C36 71.48(6)
O48 K2 C36 109.28(5)
O34 K2 C36 41.84(5)
O40 K2 C36 80.24(5)
O43 K2 C36 100.23(6)
F50 K2 C36 158.00(6)
O37 K2 C36 23.27(5)
N31 K2 C36 97.43(6)
F26 K2 C36 126.69(5)
C38 K2 C36 39.54(6)
C47 K2 C36 121.56(6)
C46 N31 C45 110.62(19)
C46 N31 C32 110.7(2)
C45 N31 C32 111.3(2)
C46 N31 K2 110.82(13)
C45 N31 K2 109.61(13)
C32 N31 K2 103.58(14)
N31 C32 C33 113.2(2)
N31 C32 H32A 108.9
C33 C32 H32A 108.9
N31 C32 H32B 108.9
C33 C32 H32B 108.9
H32A C32 H32B 107.8
O34 C33 C32 112.1(2)
O34 C33 H33A 109.2
C32 C33 H33A 109.2
O34 C33 H33B 109.2
C32 C33 H33B 109.2
H33A C33 H33B 107.9
C35 O34 C33 113.77(19)
C35 O34 K2 117.37(13)
C33 O34 K2 112.37(13)
C35 O34 K1 132.65(15)
C33 O34 K1 100.36(14)
K2 O34 K1 74.30(4)
O34 C35 C36 108.3(2)
O34 C35 H35A 110
C36 C35 H35A 110
O34 C35 H35B 110
C36 C35 H35B 110
H35A C35 H35B 108.4
O37 C36 C35 108.0(2)
O37 C36 K2 54.19(11)
C35 C36 K2 82.34(15)
O37 C36 H36A 110.1
C35 C36 H36A 110.1
K2 C36 H36A 75.9
O37 C36 H36B 110.1
C35 C36 H36B 110.1
K2 C36 H36B 163.4
H36A C36 H36B 108.4
C38 O37 C36 111.66(18)
C38 O37 K2 97.84(13)
C36 O37 K2 102.54(14)
O37 C38 C39 108.2(2)
O37 C38 K2 57.97(11)
C39 C38 K2 89.50(14)
O37 C38 H38A 110
C39 C38 H38A 110
K2 C38 H38A 160.1
O37 C38 H38B 110
C39 C38 H38B 110
K2 C38 H38B 66.3
H38A C38 H38B 108.4
O40 C39 C38 109.98(19)
O40 C39 H39A 109.7
C38 C39 H39A 109.7
O40 C39 H39B 109.7
C38 C39 H39B 109.7
H39A C39 H39B 108.2
C41 O40 C39 113.77(18)
C41 O40 K2 114.40(13)
C39 O40 K2 115.69(13)
O40 C41 C42 111.9(2)
O40 C41 H41A 109.2
C42 C41 H41A 109.2
O40 C41 H41B 109.2
C42 C41 H41B 109.2
H41A C41 H41B 107.9
O43 C42 C41 109.5(2)
O43 C42 H42A 109.8
C41 C42 H42A 109.8
O43 C42 H42B 109.8
C41 C42 H42B 109.8
H42A C42 H42B 108.2
C44 O43 C42 110.61(19)
C44 O43 K2 113.51(14)
C42 O43 K2 115.58(14)
O43 C44 C45 111.0(2)
O43 C44 H44A 109.4
C45 C44 H44A 109.4
O43 C44 H44B 109.4
C45 C44 H44B 109.4
H44A C44 H44B 108
N31 C45 C44 114.7(2)
N31 C45 H45A 108.6
C44 C45 H45A 108.6
N31 C45 H45B 108.6
C44 C45 H45B 108.6
H45A C45 H45B 107.6
N31 C46 C47 113.48(18)
N31 C46 H46A 108.9
C47 C46 H46A 108.9
N31 C46 H46B 108.9
C47 C46 H46B 108.9
H46A C46 H46B 107.7
O48 C47 C49 110.50(18)
O48 C47 C53 110.40(19)
C49 C47 C53 107.4(2)
O48 C47 C46 114.8(2)
C49 C47 C46 108.20(19)
C53 C47 C46 105.11(19)
O48 C47 K2 45.44(9)
C49 C47 K2 85.21(11)
C53 C47 K2 155.83(16)
C46 C47 K2 89.65(12)
C47 O48 K1 156.66(13)
C47 O48 K2 114.02(12)
K1 O48 K2 89.30(5)
F52 C49 F51 106.2(2)
F52 C49 F50 105.96(19)
F51 C49 F50 105.7(2)
F52 C49 C47 113.4(2)
F51 C49 C47 115.38(19)
F50 C49 C47 109.48(19)
C49 F50 K2 112.16(14)
F56 C53 F55 106.5(2)
F56 C53 F54 105.8(2)
F55 C53 F54 106.1(2)
F56 C53 C47 110.5(2)
F55 C53 C47 112.4(2)
F54 C53 C47 115.1(2)

loop_
_geom_bond_atom_site_label_1
_geom_bond_atom_site_label_2
_geom_bond_distance
K1 O48 2.5439(16)
K1 O18 2.7309(15)
K1 O4 2.8178(17)
K1 O10 2.8309(17)
K1 O13 2.8954(18)
K1 F24 2.9363(16)
K1 N1 3.0557(19)
K1 O7 3.1169(19)
K1 O34 3.2830(19)
K1 C3 3.449(2)
K1 C17 3.480(2)
K1 C5 3.533(3)
N1 C15 1.467(3)
N1 C2 1.469(3)
N1 C16 1.477(3)
C2 C3 1.498(3)
C2 H2A 0.99
C2 H2B 0.99
C3 O4 1.427(3)
C3 H3A 0.99
C3 H3B 0.99
O4 C5 1.416(3)
C5 C6 1.493(3)
C5 H5A 0.99
C5 H5B 0.99
C6 O7 1.427(3)
C6 H6A 0.99
C6 H6B 0.99
O7 C8 1.425(3)
C8 C9 1.493(4)
C8 H8A 0.99
C8 H8B 0.99
C9 O10 1.426(3)
C9 H9A 0.99
C9 H9B 0.99
O10 C11 1.416(4)
C11 C12 1.461(5)
C11 H11A 0.99
C11 H11B 0.99
C12 O13 1.445(3)
C12 H12A 0.99
C12 H12B 0.99
O13 C14 1.409(3)
C14 C15 1.513(3)
C14 H14A 0.99
C14 H14B 0.99
C15 H15A 0.99
C15 H15B 0.99
C16 C17 1.558(3)
C16 H16A 0.99
C16 H16B 0.99
C17 O18 1.343(3)
C17 C23 1.543(3)
C17 C19 1.558(3)
O18 K2 2.6462(15)
C19 F20 1.338(3)
C19 F22 1.344(3)
C19 F21 1.356(3)
C23 F24 1.334(3)
C23 F26 1.347(3)
C23 F25 1.352(3)
F26 K2 3.1357(18)
K2 O48 2.6880(15)
K2 O34 2.7697(17)
K2 O40 2.8901(16)
K2 O43 2.9161(17)
K2 F50 2.9287(17)
K2 O37 2.9399(18)
K2 N31 3.001(2)
K2 C38 3.436(2)
K2 C47 3.446(2)
K2 C36 3.539(3)
N31 C46 1.470(3)
N31 C45 1.474(3)
N31 C32 1.477(3)
C32 C33 1.516(4)
C32 H32A 0.99
C32 H32B 0.99
C33 O34 1.433(3)
C33 H33A 0.99
C33 H33B 0.99
O34 C35 1.427(3)
C35 C36 1.490(4)
C35 H35A 0.99
C35 H35B 0.99
C36 O37 1.432(3)
C36 H36A 0.99
C36 H36B 0.99
O37 C38 1.422(3)
C38 C39 1.498(3)
C38 H38A 0.99
C38 H38B 0.99
C39 O40 1.426(3)
C39 H39A 0.99
C39 H39B 0.99
O40 C41 1.425(3)
C41 C42 1.492(4)
C41 H41A 0.99
C41 H41B 0.99
C42 O43 1.431(3)
C42 H42A 0.99
C42 H42B 0.99
O43 C44 1.417(3)
C44 C45 1.511(4)
C44 H44A 0.99
C44 H44B 0.99
C45 H45A 0.99
C45 H45B 0.99
C46 C47 1.580(3)
C46 H46A 0.99
C46 H46B 0.99
C47 O48 1.324(3)
C47 C49 1.546(3)
C47 C53 1.553(3)
C49 F52 1.335(3)
C49 F51 1.341(3)
C49 F50 1.349(3)
C53 F56 1.342(3)
C53 F55 1.347(3)
C53 F54 1.349(3)

loop_
_geom_torsion_atom_site_label_1
_geom_torsion_atom_site_label_2
_geom_torsion_atom_site_label_3
_geom_torsion_atom_site_label_4
_geom_torsion
O48 K1 N1 C15 82.03(15)
O18 K1 N1 C15 133.45(15)
O4 K1 N1 C15 -119.46(15)
O10 K1 N1 C15 -41.73(15)
O13 K1 N1 C15 -15.62(13)
F24 K1 N1 C15 64.37(14)
O7 K1 N1 C15 -106.03(14)
O34 K1 N1 C15 172.18(13)
C3 K1 N1 C15 -139.29(16)
C17 K1 N1 C15 115.79(16)
C5 K1 N1 C15 -128.55(14)
O48 K1 N1 C2 -157.49(12)
O18 K1 N1 C2 -106.07(14)
O4 K1 N1 C2 1.02(12)
O10 K1 N1 C2 78.75(14)
O13 K1 N1 C2 104.86(14)
F24 K1 N1 C2 -175.15(15)
O7 K1 N1 C2 14.45(15)
O34 K1 N1 C2 -67.34(14)
C3 K1 N1 C2 -18.81(12)
C17 K1 N1 C2 -123.73(16)
C5 K1 N1 C2 -8.07(13)
O48 K1 N1 C16 -39.99(17)
O18 K1 N1 C16 11.43(13)
O4 K1 N1 C16 118.52(15)
O10 K1 N1 C16 -163.75(14)
O13 K1 N1 C16 -137.64(16)
F24 K1 N1 C16 -57.64(14)
O7 K1 N1 C16 131.95(14)
O34 K1 N1 C16 50.16(16)
C3 K1 N1 C16 98.69(16)
C17 K1 N1 C16 -6.23(13)
C5 K1 N1 C16 109.43(14)
C15 N1 C2 C3 154.20(18)
C16 N1 C2 C3 -82.7(2)
K1 N1 C2 C3 34.1(2)
N1 C2 C3 O4 -78.2(2)
N1 C2 C3 K1 -28.65(17)
O48 K1 C3 O4 -120.42(14)
O18 K1 C3 O4 -157.54(14)
O10 K1 C3 O4 30.15(14)
O13 K1 C3 O4 86.54(13)
F24 K1 C3 O4 152.50(12)
N1 K1 C3 O4 131.84(15)
O7 K1 C3 O4 -18.66(12)
O34 K1 C3 O4 -85.26(12)
C17 K1 C3 O4 179.97(14)
C5 K1 C3 O4 -31.27(11)
O48 K1 C3 C2 125.54(14)
O18 K1 C3 C2 88.42(12)
O4 K1 C3 C2 -114.04(19)
O10 K1 C3 C2 -83.89(13)
O13 K1 C3 C2 -27.50(13)
F24 K1 C3 C2 38.47(13)
N1 K1 C3 C2 17.80(11)
O7 K1 C3 C2 -132.70(13)
O34 K1 C3 C2 160.71(12)
C17 K1 C3 C2 65.93(12)
C5 K1 C3 C2 -145.31(16)
C2 C3 O4 C5 -169.60(19)
K1 C3 O4 C5 117.05(18)
C2 C3 O4 K1 73.35(17)
O48 K1 O4 C5 -11.20(19)
O18 K1 O4 C5 -98.95(12)
O10 K1 O4 C5 88.18(13)
O13 K1 O4 C5 148.21(13)
F24 K1 O4 C5 -151.78(12)
N1 K1 O4 C5 -155.66(14)
O7 K1 O4 C5 38.41(12)
O34 K1 O4 C5 -24.02(12)
C3 K1 O4 C5 -119.66(19)
C17 K1 O4 C5 -119.70(13)
O48 K1 O4 C3 108.46(15)
O18 K1 O4 C3 20.72(13)
O10 K1 O4 C3 -152.16(13)
O13 K1 O4 C3 -92.13(13)
F24 K1 O4 C3 -32.12(14)
N1 K1 O4 C3 -36.00(12)
O7 K1 O4 C3 158.08(14)
O34 K1 O4 C3 95.65(13)
C17 K1 O4 C3 -0.03(13)
C5 K1 O4 C3 119.66(19)
C3 O4 C5 C6 170.8(2)
K1 O4 C5 C6 -75.0(2)
C3 O4 C5 K1 -114.20(18)
O48 K1 C5 O4 173.51(11)
O18 K1 C5 O4 81.68(12)
O10 K1 C5 O4 -91.99(13)
O13 K1 C5 O4 -33.00(13)
F24 K1 C5 O4 39.07(16)
N1 K1 C5 O4 21.51(12)
O7 K1 C5 O4 -127.84(15)
O34 K1 C5 O4 154.47(13)
C3 K1 C5 O4 33.27(11)
C17 K1 C5 O4 62.77(13)
O48 K1 C5 C6 -73.22(16)
O18 K1 C5 C6 -165.05(15)
O4 K1 C5 C6 113.3(2)
O10 K1 C5 C6 21.28(16)
O13 K1 C5 C6 80.27(16)
F24 K1 C5 C6 152.35(14)
N1 K1 C5 C6 134.78(16)
O7 K1 C5 C6 -14.57(14)
O34 K1 C5 C6 -92.26(15)
C3 K1 C5 C6 146.54(19)
C17 K1 C5 C6 176.04(15)
O4 C5 C6 O7 69.8(3)
K1 C5 C6 O7 22.83(19)
C5 C6 O7 C8 -152.4(2)
C5 C6 O7 K1 -28.0(2)
O48 K1 O7 C8 -78.10(16)
O18 K1 O7 C8 -178.73(14)
O4 K1 O7 C8 121.61(16)
O10 K1 O7 C8 6.43(15)
O13 K1 O7 C8 45.78(16)
N1 K1 O7 C8 107.56(16)
O34 K1 O7 C8 -131.77(16)
C3 K1 O7 C8 130.38(16)
C17 K1 O7 C8 159.84(14)
C5 K1 O7 C8 142.46(18)
O48 K1 O7 C6 155.78(15)
O18 K1 O7 C6 55.15(17)
O4 K1 O7 C6 -4.51(15)
O10 K1 O7 C6 -119.69(17)
O13 K1 O7 C6 -80.34(16)
N1 K1 O7 C6 -18.56(17)
O34 K1 O7 C6 102.11(16)
C3 K1 O7 C6 4.26(15)
C17 K1 O7 C6 33.72(19)
C5 K1 O7 C6 16.34(15)
C6 O7 C8 C9 85.2(3)
K1 O7 C8 C9 -39.5(3)
O7 C8 C9 O10 68.2(3)
C8 C9 O10 C11 166.7(2)
C8 C9 O10 K1 -62.4(2)
O48 K1 O10 C11 -90.8(2)
O4 K1 O10 C11 114.2(2)
O13 K1 O10 C11 29.06(19)
F24 K1 O10 C11 -11.3(2)
N1 K1 O10 C11 54.7(2)
O7 K1 O10 C11 164.0(2)
O34 K1 O10 C11 -154.26(19)
C3 K1 O10 C11 102.6(2)
C17 K1 O10 C11 19.1(3)
C5 K1 O10 C11 136.6(2)
O48 K1 O10 C9 134.31(17)
O4 K1 O10 C9 -20.63(17)
O13 K1 O10 C9 -105.82(18)
F24 K1 O10 C9 -146.21(16)
N1 K1 O10 C9 -80.18(17)
O7 K1 O10 C9 29.13(15)
O34 K1 O10 C9 70.86(17)
C3 K1 O10 C9 -32.28(18)
C17 K1 O10 C9 -115.79(17)
C5 K1 O10 C9 1.69(17)
C9 O10 C11 C12 71.8(3)
K1 O10 C11 C12 -62.6(3)
O10 C11 C12 O13 64.3(4)
C11 C12 O13 C14 -170.6(3)
C11 C12 O13 K1 -30.6(3)
O48 K1 O13 C14 -146.14(17)
O18 K1 O13 C14 -44.68(19)
O4 K1 O13 C14 43.64(18)
O10 K1 O13 C14 136.7(2)
F24 K1 O13 C14 -82.99(18)
N1 K1 O13 C14 -15.49(17)
O7 K1 O13 C14 98.68(18)
C3 K1 O13 C14 19.94(18)
C17 K1 O13 C14 -47.92(18)
C5 K1 O13 C14 55.61(19)
O48 K1 O13 C12 78.4(2)
O18 K1 O13 C12 179.9(2)
O4 K1 O13 C12 -91.8(2)
O10 K1 O13 C12 1.3(2)
F24 K1 O13 C12 141.6(2)
N1 K1 O13 C12 -150.9(2)
O7 K1 O13 C12 -36.8(2)
C3 K1 O13 C12 -115.5(2)
C17 K1 O13 C12 176.6(2)
C5 K1 O13 C12 -79.8(2)
C12 O13 C14 C15 -178.2(2)
K1 O13 C14 C15 44.1(3)
C2 N1 C15 C14 -71.7(3)
C16 N1 C15 C14 165.8(2)
K1 N1 C15 C14 44.9(2)
O13 C14 C15 N1 -60.2(3)
C15 N1 C16 C17 -111.1(2)
C2 N1 C16 C17 125.4(2)
K1 N1 C16 C17 11.0(2)
N1 C16 C17 O18 -49.2(3)
N1 C16 C17 C23 75.6(2)
N1 C16 C17 C19 -168.59(19)
N1 C16 C17 K1 -9.16(19)
O48 K1 C17 O18 -70.60(13)
O4 K1 C17 O18 85.27(13)
O10 K1 C17 O18 -179.80(13)
O13 K1 C17 O18 171.56(13)
F24 K1 C17 O18 -136.88(15)
N1 K1 C17 O18 131.74(15)
O7 K1 C17 O18 53.79(16)
O34 K1 C17 O18 -5.99(13)
C3 K1 C17 O18 85.25(13)
C5 K1 C17 O18 65.50(13)
O48 K1 C17 C23 52.59(13)
O18 K1 C17 C23 123.19(19)
O4 K1 C17 C23 -151.54(12)
O10 K1 C17 C23 -56.61(18)
O13 K1 C17 C23 -65.25(13)
F24 K1 C17 C23 -13.70(11)
N1 K1 C17 C23 -105.07(14)
O7 K1 C17 C23 176.98(11)
O34 K1 C17 C23 117.20(12)
C3 K1 C17 C23 -151.56(13)
C5 K1 C17 C23 -171.31(12)
O48 K1 C17 C19 -73.3(4)
O18 K1 C17 C19 -2.7(3)
O4 K1 C17 C19 82.6(3)
O10 K1 C17 C19 177.5(3)
O13 K1 C17 C19 168.9(3)
F24 K1 C17 C19 -139.6(4)
N1 K1 C17 C19 129.1(4)
O7 K1 C17 C19 51.1(4)
O34 K1 C17 C19 -8.7(4)
C3 K1 C17 C19 82.6(3)
C5 K1 C17 C19 62.8(4)
O48 K1 C17 C16 163.25(12)
O18 K1 C17 C16 -126.2(2)
O4 K1 C17 C16 -40.89(13)
O10 K1 C17 C16 54.05(18)
O13 K1 C17 C16 45.41(13)
F24 K1 C17 C16 96.96(14)
N1 K1 C17 C16 5.59(11)
O7 K1 C17 C16 -72.36(15)
O34 K1 C17 C16 -132.14(12)
C3 K1 C17 C16 -40.90(12)
C5 K1 C17 C16 -60.65(13)
C23 C17 O18 K2 42.1(2)
C19 C17 O18 K2 -76.7(2)
C16 C17 O18 K2 167.27(13)
K1 C17 O18 K2 104.50(15)
C23 C17 O18 K1 -62.37(17)
C19 C17 O18 K1 178.83(13)
C16 C17 O18 K1 62.77(19)
O48 K1 O18 C17 110.33(13)
O4 K1 O18 C17 -95.03(13)
O13 K1 O18 C17 -9.15(14)
F24 K1 O18 C17 32.55(12)
N1 K1 O18 C17 -37.56(12)
O7 K1 O18 C17 -141.74(12)
O34 K1 O18 C17 173.83(13)
C3 K1 O18 C17 -86.20(13)
C5 K1 O18 C17 -117.12(13)
O48 K1 O18 K2 -20.60(5)
O4 K1 O18 K2 134.04(5)
O13 K1 O18 K2 -140.09(5)
F24 K1 O18 K2 -98.38(5)
N1 K1 O18 K2 -168.49(6)
O7 K1 O18 K2 87.32(6)
O34 K1 O18 K2 42.89(4)
C3 K1 O18 K2 142.86(6)
C17 K1 O18 K2 -130.94(14)
C5 K1 O18 K2 111.94(5)
O18 C17 C19 F20 -60.0(2)
C23 C17 C19 F20 -179.66(19)
C16 C17 C19 F20 62.9(2)
K1 C17 C19 F20 -57.9(4)
O18 C17 C19 F22 58.4(2)
C23 C17 C19 F22 -61.3(2)
C16 C17 C19 F22 -178.68(19)
K1 C17 C19 F22 60.5(4)
O18 C17 C19 F21 -179.63(18)
C23 C17 C19 F21 60.7(3)
C16 C17 C19 F21 -56.7(2)
K1 C17 C19 F21 -177.6(2)
O18 C17 C23 F24 62.2(2)
C19 C17 C23 F24 -178.26(19)
C16 C17 C23 F24 -65.4(2)
K1 C17 C23 F24 22.19(17)
O18 C17 C23 F26 -56.3(2)
C19 C17 C23 F26 63.2(2)
C16 C17 C23 F26 176.12(17)
K1 C17 C23 F26 -96.33(17)
O18 C17 C23 F25 -178.00(19)
C19 C17 C23 F25 -58.4(3)
C16 C17 C23 F25 54.5(2)
K1 C17 C23 F25 142.01(18)
F26 C23 F24 K1 93.28(17)
F25 C23 F24 K1 -154.24(13)
C17 C23 F24 K1 -29.3(2)
O48 K1 F24 C23 -94.64(15)
O18 K1 F24 C23 0.95(14)
O4 K1 F24 C23 69.27(16)
O10 K1 F24 C23 176.80(15)
O13 K1 F24 C23 139.16(16)
N1 K1 F24 C23 73.24(15)
O34 K1 F24 C23 -43.75(16)
C3 K1 F24 C23 56.71(15)
C17 K1 F24 C23 17.41(14)
C5 K1 F24 C23 52.96(17)
F24 C23 F26 K2 -79.04(17)
F25 C23 F26 K2 168.94(13)
C17 C23 F26 K2 42.7(2)
C17 O18 K2 O48 -97.18(16)
K1 O18 K2 O48 19.46(5)
C17 O18 K2 O34 -168.02(16)
K1 O18 K2 O34 -51.38(5)
C17 O18 K2 O40 74.49(16)
K1 O18 K2 O40 -168.86(4)
C17 O18 K2 O43 78.8(2)
K1 O18 K2 O43 -164.54(11)
C17 O18 K2 F50 -46.04(17)
K1 O18 K2 F50 70.60(5)
C17 O18 K2 O37 131.22(16)
K1 O18 K2 O37 -112.14(5)
C17 O18 K2 N31 -129.57(16)
K1 O18 K2 N31 -12.92(10)
C17 O18 K2 F26 -15.25(15)
K1 O18 K2 F26 101.39(5)
C17 O18 K2 C38 109.84(16)
K1 O18 K2 C38 -133.52(6)
C17 O18 K2 C47 -90.02(16)
K1 O18 K2 C47 26.62(6)
C17 O18 K2 C36 151.69(17)
K1 O18 K2 C36 -91.67(5)
C23 F26 K2 O18 -17.34(12)
C23 F26 K2 O48 75.38(13)
C23 F26 K2 O34 22.36(15)
C23 F26 K2 O40 -113.40(13)
C23 F26 K2 O43 -169.02(13)
C23 F26 K2 F50 136.27(13)
C23 F26 K2 O37 -62.29(14)
C23 F26 K2 N31 113.92(14)
C23 F26 K2 C38 -71.02(13)
C23 F26 K2 C47 95.35(13)
C23 F26 K2 C36 -32.84(15)
O18 K2 N31 C46 59.27(18)
O48 K2 N31 C46 20.94(14)
O34 K2 N31 C46 102.80(16)
O40 K2 N31 C46 -148.13(14)
O43 K2 N31 C46 -133.42(16)
F50 K2 N31 C46 -49.39(14)
O37 K2 N31 C46 152.29(15)
F26 K2 N31 C46 -24.72(17)
C38 K2 N31 C46 160.99(14)
C47 K2 N31 C46 1.54(14)
C36 K2 N31 C46 128.97(15)
O18 K2 N31 C45 -178.35(14)
O48 K2 N31 C45 143.32(17)
O34 K2 N31 C45 -134.82(16)
O40 K2 N31 C45 -25.75(17)
O43 K2 N31 C45 -11.04(14)
F50 K2 N31 C45 72.99(15)
O37 K2 N31 C45 -85.33(16)
F26 K2 N31 C45 97.66(15)
C38 K2 N31 C45 -76.63(17)
C47 K2 N31 C45 123.92(18)
C36 K2 N31 C45 -108.65(16)
O18 K2 N31 C32 -59.49(18)
O48 K2 N31 C32 -97.82(16)
O34 K2 N31 C32 -15.96(15)
O40 K2 N31 C32 93.10(16)
O43 K2 N31 C32 107.82(16)
F50 K2 N31 C32 -168.15(17)
O37 K2 N31 C32 33.53(16)
F26 K2 N31 C32 -143.48(14)
C38 K2 N31 C32 42.23(17)
C47 K2 N31 C32 -117.23(17)
C36 K2 N31 C32 10.21(16)
C46 N31 C32 C33 -70.7(3)
C45 N31 C32 C33 165.8(2)
K2 N31 C32 C33 48.2(2)
N31 C32 C33 O34 -72.0(3)
C32 C33 O34 C35 -86.3(2)
C32 C33 O34 K2 50.1(2)
C32 C33 O34 K1 127.24(18)
O18 K2 O34 C35 -87.97(17)
O48 K2 O34 C35 -177.28(18)
O40 K2 O34 C35 7.77(19)
O43 K2 O34 C35 69.59(17)
F50 K2 O34 C35 145.52(16)
O37 K2 O34 C35 -3.02(16)
N31 K2 O34 C35 117.90(18)
F26 K2 O34 C35 -120.33(16)
C38 K2 O34 C35 -16.43(17)
C47 K2 O34 C35 163.67(18)
C36 K2 O34 C35 -21.14(16)
O18 K2 O34 C33 137.30(16)
O48 K2 O34 C33 47.99(15)
O40 K2 O34 C33 -126.96(15)
O43 K2 O34 C33 -65.14(16)
F50 K2 O34 C33 10.78(17)
O37 K2 O34 C33 -137.76(17)
N31 K2 O34 C33 -16.84(15)
F26 K2 O34 C33 104.93(16)
C38 K2 O34 C33 -151.16(16)
C47 K2 O34 C33 28.93(15)
C36 K2 O34 C33 -155.88(19)
O18 K2 O34 K1 42.35(4)
O48 K2 O34 K1 -46.96(4)
O40 K2 O34 K1 138.09(5)
O43 K2 O34 K1 -160.09(4)
F50 K2 O34 K1 -84.17(5)
O37 K2 O34 K1 127.29(6)
N31 K2 O34 K1 -111.78(5)
F26 K2 O34 K1 9.98(7)
C38 K2 O34 K1 113.89(5)
C47 K2 O34 K1 -66.02(4)
C36 K2 O34 K1 109.18(9)
O48 K1 O34 C35 167.04(19)
O18 K1 O34 C35 70.59(18)
O4 K1 O34 C35 -19.02(18)
O10 K1 O34 C35 -110.34(18)
F24 K1 O34 C35 109.25(18)
N1 K1 O34 C35 36.07(19)
O7 K1 O34 C35 -72.97(18)
C3 K1 O34 C35 4.58(18)
C17 K1 O34 C35 72.79(18)
C5 K1 O34 C35 -28.46(18)
O48 K1 O34 C33 -56.46(13)
O18 K1 O34 C33 -152.91(13)
O4 K1 O34 C33 117.48(13)
O10 K1 O34 C33 26.16(14)
F24 K1 O34 C33 -114.25(13)
N1 K1 O34 C33 172.57(13)
O7 K1 O34 C33 63.54(13)
C3 K1 O34 C33 141.09(13)
C17 K1 O34 C33 -150.71(13)
C5 K1 O34 C33 108.05(14)
O48 K1 O34 K2 54.06(5)
O18 K1 O34 K2 -42.38(4)
O4 K1 O34 K2 -132.00(4)
O10 K1 O34 K2 136.68(5)
F24 K1 O34 K2 -3.73(6)
N1 K1 O34 K2 -76.91(6)
O7 K1 O34 K2 174.06(6)
C3 K1 O34 K2 -108.39(5)
C17 K1 O34 K2 -40.18(5)
C5 K1 O34 K2 -141.43(6)
C33 O34 C35 C36 171.1(2)
K2 O34 C35 C36 37.0(3)
K1 O34 C35 C36 -56.6(3)
O34 C35 C36 O37 -73.3(3)
O34 C35 C36 K2 -24.96(17)
O18 K2 C36 O37 -118.44(14)
O48 K2 C36 O37 160.62(13)
O34 K2 C36 O37 136.76(18)
O40 K2 C36 O37 -17.52(13)
O43 K2 C36 O37 38.45(14)
F50 K2 C36 O37 104.05(17)
N31 K2 C36 O37 100.23(14)
F26 K2 C36 O37 -104.81(14)
C38 K2 C36 O37 -35.91(13)
C47 K2 C36 O37 142.31(13)
O18 K2 C36 C35 122.83(16)
O48 K2 C36 C35 41.89(16)
O34 K2 C36 C35 18.02(14)
O40 K2 C36 C35 -136.25(16)
O43 K2 C36 C35 -80.29(15)
F50 K2 C36 C35 -14.7(2)
O37 K2 C36 C35 -118.7(2)
N31 K2 C36 C35 -18.51(16)
F26 K2 C36 C35 136.45(14)
C38 K2 C36 C35 -154.7(2)
C47 K2 C36 C35 23.58(17)
C35 C36 O37 C38 169.8(2)
K2 C36 O37 C38 103.81(18)
C35 C36 O37 K2 66.0(2)
O18 K2 O37 C38 -57.29(13)
O48 K2 O37 C38 -138.84(12)
O34 K2 O37 C38 -146.02(14)
O40 K2 O37 C38 45.22(13)
O43 K2 O37 C38 103.83(13)
F50 K2 O37 C38 117.76(14)
N31 K2 O37 C38 162.12(13)
F26 K2 O37 C38 -20.83(14)
C47 K2 O37 C38 -165.96(12)
C36 K2 O37 C38 -114.4(2)
O18 K2 O37 C36 57.06(14)
O48 K2 O37 C36 -24.49(16)
O34 K2 O37 C36 -31.67(14)
O40 K2 O37 C36 159.57(16)
O43 K2 O37 C36 -141.82(14)
F50 K2 O37 C36 -127.89(15)
N31 K2 O37 C36 -83.53(15)
F26 K2 O37 C36 93.52(14)
C38 K2 O37 C36 114.4(2)
C47 K2 O37 C36 -51.61(17)
C36 O37 C38 C39 175.6(2)
K2 O37 C38 C39 -77.47(19)
C36 O37 C38 K2 -106.89(18)
O18 K2 C38 O37 117.93(13)
O48 K2 C38 O37 63.28(17)
O34 K2 C38 O37 29.49(12)
O40 K2 C38 O37 -118.68(16)
O43 K2 C38 O37 -74.10(13)
F50 K2 C38 O37 -112.44(15)
N31 K2 C38 O37 -21.25(15)
F26 K2 C38 O37 163.29(12)
C47 K2 C38 O37 29.8(3)
C36 K2 C38 O37 34.43(12)
O18 K2 C38 C39 -130.06(16)
O48 K2 C38 C39 175.29(13)
O34 K2 C38 C39 141.49(16)
O40 K2 C38 C39 -6.67(13)
O43 K2 C38 C39 37.90(15)
F50 K2 C38 C39 -0.4(2)
O37 K2 C38 C39 112.0(2)
N31 K2 C38 C39 90.75(16)
F26 K2 C38 C39 -84.70(15)
C47 K2 C38 C39 141.77(18)
C36 K2 C38 C39 146.4(2)
O37 C38 C39 O40 65.8(3)
K2 C38 C39 O40 9.92(19)
C38 C39 O40 C41 -148.6(2)
C38 C39 O40 K2 -13.1(3)
O18 K2 O40 C41 -164.27(15)
O34 K2 O40 C41 106.87(15)
O43 K2 O40 C41 17.76(14)
F50 K2 O40 C41 -34.10(16)
O37 K2 O40 C41 117.94(16)
N31 K2 O40 C41 32.76(16)
F26 K2 O40 C41 -107.41(15)
C38 K2 O40 C41 142.97(18)
C47 K2 O40 C41 -16.3(2)
C36 K2 O40 C41 125.98(15)
O18 K2 O40 C39 60.54(16)
O34 K2 O40 C39 -28.31(18)
O43 K2 O40 C39 -117.42(17)
F50 K2 O40 C39 -169.28(16)
O37 K2 O40 C39 -17.25(15)
N31 K2 O40 C39 -102.42(16)
F26 K2 O40 C39 117.41(16)
C38 K2 O40 C39 7.78(15)
C47 K2 O40 C39 -151.51(16)
C36 K2 O40 C39 -9.21(16)
C39 O40 C41 C42 87.0(2)
K2 O40 C41 C42 -49.1(2)
O40 C41 C42 O43 63.2(3)
C41 C42 O43 C44 -175.2(2)
C41 C42 O43 K2 -44.5(2)
O18 K2 O43 C44 139.18(16)
O48 K2 O43 C44 -45.26(17)
O34 K2 O43 C44 29.47(16)
O40 K2 O43 C44 144.18(17)
F50 K2 O43 C44 -86.77(16)
O37 K2 O43 C44 86.51(16)
N31 K2 O43 C44 -20.74(15)
F26 K2 O43 C44 -142.20(15)
C38 K2 O43 C44 109.98(16)
C47 K2 O43 C44 -51.54(16)
C36 K2 O43 C44 72.14(16)
O18 K2 O43 C42 9.9(2)
O48 K2 O43 C42 -174.60(15)
O34 K2 O43 C42 -99.86(16)
O40 K2 O43 C42 14.85(15)
F50 K2 O43 C42 143.89(16)
O37 K2 O43 C42 -42.82(16)
N31 K2 O43 C42 -150.08(17)
F26 K2 O43 C42 88.47(16)
C38 K2 O43 C42 -19.35(16)
C47 K2 O43 C42 179.13(16)
C36 K2 O43 C42 -57.19(16)
C42 O43 C44 C45 -177.1(2)
K2 O43 C44 C45 51.1(2)
C46 N31 C45 C44 164.7(2)
C32 N31 C45 C44 -71.8(3)
K2 N31 C45 C44 42.2(2)
O43 C44 C45 N31 -65.9(3)
C45 N31 C46 C47 -124.4(2)
C32 N31 C46 C47 111.7(2)
K2 N31 C46 C47 -2.6(2)
N31 C46 C47 O48 -37.0(3)
N31 C46 C47 C49 87.0(2)
N31 C46 C47 C53 -158.5(2)
N31 C46 C47 K2 2.14(19)
O18 K2 C47 O48 -20.79(16)
O34 K2 C47 O48 61.44(15)
O40 K2 C47 O48 -167.33(14)
O43 K2 C47 O48 163.73(15)
F50 K2 C47 O48 -142.35(18)
O37 K2 C47 O48 78.99(17)
N31 K2 C47 O48 125.21(18)
F26 K2 C47 O48 -74.61(15)
C38 K2 C47 O48 61.2(3)
C36 K2 C47 O48 57.68(17)
O18 K2 C47 C49 104.36(13)
O48 K2 C47 C49 125.2(2)
O34 K2 C47 C49 -173.40(14)
O40 K2 C47 C49 -42.17(19)
O43 K2 C47 C49 -71.12(13)
F50 K2 C47 C49 -17.20(11)
O37 K2 C47 C49 -155.85(12)
N31 K2 C47 C49 -109.64(15)
F26 K2 C47 C49 50.54(13)
C38 K2 C47 C49 -173.68(17)
C36 K2 C47 C49 -177.16(12)
O18 K2 C47 C53 -18.8(4)
O48 K2 C47 C53 2.0(4)
O34 K2 C47 C53 63.4(4)
O40 K2 C47 C53 -165.3(4)
O43 K2 C47 C53 165.7(4)
F50 K2 C47 C53 -140.4(5)
O37 K2 C47 C53 81.0(4)
N31 K2 C47 C53 127.2(4)
F26 K2 C47 C53 -72.6(4)
C38 K2 C47 C53 63.1(5)
C36 K2 C47 C53 59.7(4)
O18 K2 C47 C46 -147.34(13)
O48 K2 C47 C46 -126.5(2)
O34 K2 C47 C46 -65.10(13)
O40 K2 C47 C46 66.13(18)
O43 K2 C47 C46 37.18(13)
F50 K2 C47 C46 91.10(14)
O37 K2 C47 C46 -47.55(16)
N31 K2 C47 C46 -1.34(12)
F26 K2 C47 C46 158.84(13)
C38 K2 C47 C46 -65.4(2)
C36 K2 C47 C46 -68.86(14)
C49 C47 O48 K1 122.3(3)
C53 C47 O48 K1 3.6(5)
C46 C47 O48 K1 -115.0(3)
K2 C47 O48 K1 -177.3(4)
C49 C47 O48 K2 -60.4(2)
C53 C47 O48 K2 -179.13(16)
C46 C47 O48 K2 62.3(2)
O18 K1 O48 C47 -162.3(4)
O4 K1 O48 C47 109.8(4)
O10 K1 O48 C47 11.0(4)
O13 K1 O48 C47 -46.9(4)
F24 K1 O48 C47 -103.7(4)
N1 K1 O48 C47 -119.1(4)
O7 K1 O48 C47 68.2(4)
O34 K1 O48 C47 124.1(4)
C3 K1 O48 C47 163.7(3)
C17 K1 O48 C47 -142.7(4)
C5 K1 O48 C47 104.1(4)
O18 K1 O48 K2 20.23(5)
O4 K1 O48 K2 -67.70(12)
O10 K1 O48 K2 -166.53(5)
O13 K1 O48 K2 135.58(5)
F24 K1 O48 K2 78.83(4)
N1 K1 O48 K2 63.36(9)
O7 K1 O48 K2 -109.28(5)
O34 K1 O48 K2 -53.44(4)
C3 K1 O48 K2 -13.76(14)
C17 K1 O48 K2 39.82(5)
C5 K1 O48 K2 -73.45(8)
O18 K2 O48 C47 160.17(15)
O34 K2 O48 C47 -113.67(16)
O43 K2 O48 C47 -18.03(17)
F50 K2 O48 C47 28.55(14)
O37 K2 O48 C47 -120.29(15)
N31 K2 O48 C47 -42.91(15)
F26 K2 O48 C47 103.52(15)
C38 K2 O48 C47 -149.28(15)
C36 K2 O48 C47 -130.28(15)
O18 K2 O48 K1 -20.92(5)
O34 K2 O48 K1 65.25(5)
O43 K2 O48 K1 160.88(5)
F50 K2 O48 K1 -152.54(7)
O37 K2 O48 K1 58.63(8)
N31 K2 O48 K1 136.00(7)
F26 K2 O48 K1 -77.56(5)
C38 K2 O48 K1 29.64(12)
C47 K2 O48 K1 178.92(18)
C36 K2 O48 K1 48.64(7)
O48 C47 C49 F52 -52.2(3)
C53 C47 C49 F52 68.3(2)
C46 C47 C49 F52 -178.68(18)
K2 C47 C49 F52 -90.63(17)
O48 C47 C49 F51 -174.98(19)
C53 C47 C49 F51 -54.5(3)
C46 C47 C49 F51 58.5(2)
K2 C47 C49 F51 146.57(19)
O48 C47 C49 F50 65.9(2)
C53 C47 C49 F50 -173.6(2)
C46 C47 C49 F50 -60.6(2)
K2 C47 C49 F50 27.46(17)
F52 C49 F50 K2 86.91(18)
F51 C49 F50 K2 -160.62(13)
C47 C49 F50 K2 -35.7(2)
O18 K2 F50 C49 -56.99(16)
O48 K2 F50 C49 7.05(14)
O34 K2 F50 C49 48.32(16)
O40 K2 F50 C49 -171.12(14)
O43 K2 F50 C49 143.49(15)
O37 K2 F50 C49 128.93(15)
N31 K2 F50 C49 76.94(15)
F26 K2 F50 C49 -83.55(15)
C38 K2 F50 C49 -175.70(16)
C47 K2 F50 C49 21.39(14)
C36 K2 F50 C49 72.6(2)
O48 C47 C53 F56 -56.5(3)
C49 C47 C53 F56 -177.1(2)
C46 C47 C53 F56 67.9(3)
K2 C47 C53 F56 -58.0(5)
O48 C47 C53 F55 62.3(3)
C49 C47 C53 F55 -58.3(3)
C46 C47 C53 F55 -173.4(2)
K2 C47 C53 F55 60.8(5)
O48 C47 C53 F54 -176.2(2)
C49 C47 C53 F54 63.3(3)
C46 C47 C53 F54 -51.8(3)
K2 C47 C53 F54 -177.7(3)
